data_7034145
loop_
_publ_author_name
'Song, Li-Cheng'
'Cao, Meng'
'Wang, Yong-Xiang'

_publ_section_title
;
 Novel reactions of homodinuclear Ni2 complexes [Ni(RNPyS4)]2 with
 Fe3(CO)12 to give heterotrinuclear NiFe2 and mononuclear Fe complexes
 relevant to [NiFe]- and [Fe]-hydrogenases.
;
_journal_issue 15
_journal_name_full 'Dalton transactions (Cambridge, England : 2003)'
_journal_page_first 6797
_journal_page_last 6808
_journal_paper_doi 10.1039/c5dt00067j
_journal_volume 44
_journal_year 2015
_chemical_formula_sum 'C46 H46 Cl4 N2 Ni2 S8'
_chemical_formula_weight 1142.55
_chemical_name_systematic
; 
 ? 
;
_space_group_IT_number 86
_symmetry_cell_setting tetragonal
_symmetry_space_group_name_Hall '-P 4bc'
_symmetry_space_group_name_H-M 'P 42/n :2'
_atom_sites_solution_hydrogens geom
_atom_sites_solution_primary direct
_atom_sites_solution_secondary difmap
_audit_creation_method SHELXL-97
_audit_update_record
;
2015-01-06 deposited with the CCDC.
2015-02-23 downloaded from the CCDC.
;
_cell_angle_alpha 90.00
_cell_angle_beta 90.00
_cell_angle_gamma 90.00
_cell_formula_units_Z 4
_cell_length_a 20.917(3)
_cell_length_b 20.917(3)
_cell_length_c 11.136(2)
_cell_measurement_reflns_used 11277
_cell_measurement_temperature 113(2)
_cell_measurement_theta_max 27.8944
_cell_measurement_theta_min 1.3768
_cell_volume 4872.2(13)
_computing_cell_refinement Crystalclear
_computing_data_collection Crystalclear
_computing_data_reduction Crystalclear
_computing_molecular_graphics 'Bruker SHELXTL'
_computing_publication_material 'Bruker SHELXTL'
_computing_structure_refinement 'SHELXL-97 (Sheldrick, 1997)'
_computing_structure_solution 'SHELXS-97 (Sheldrick, 1990)'
_diffrn_ambient_temperature 113(2)
_diffrn_detector_area_resol_mean 7.31
_diffrn_measured_fraction_theta_full 1.000
_diffrn_measured_fraction_theta_max 1.000
_diffrn_measurement_device_type 'Rigaku Saturn 70 CCD'
_diffrn_measurement_method '\w scans'
_diffrn_radiation_monochromator multilayer
_diffrn_radiation_source 'rotating anode'
_diffrn_radiation_type MoK\a
_diffrn_radiation_wavelength 0.71073
_diffrn_reflns_av_R_equivalents 0.0614
_diffrn_reflns_av_sigmaI/netI 0.0272
_diffrn_reflns_limit_h_max 24
_diffrn_reflns_limit_h_min -24
_diffrn_reflns_limit_k_max 24
_diffrn_reflns_limit_k_min -24
_diffrn_reflns_limit_l_max 13
_diffrn_reflns_limit_l_min -13
_diffrn_reflns_number 48004
_diffrn_reflns_theta_full 25.00
_diffrn_reflns_theta_max 25.00
_diffrn_reflns_theta_min 1.38
_diffrn_standards_decay_% 0
_diffrn_standards_interval_count 0
_diffrn_standards_interval_time 0
_diffrn_standards_number 0
_exptl_absorpt_coefficient_mu 1.371
_exptl_absorpt_correction_T_max 0.875
_exptl_absorpt_correction_T_min 0.771
_exptl_absorpt_correction_type multi-scan
_exptl_absorpt_process_details Crystalclear
_exptl_crystal_colour red
_exptl_crystal_density_diffrn 1.558
_exptl_crystal_density_method 'not measured'
_exptl_crystal_description Prism
_exptl_crystal_F_000 2352
_exptl_crystal_size_max 0.20
_exptl_crystal_size_mid 0.18
_exptl_crystal_size_min 0.10
_refine_diff_density_max 0.892
_refine_diff_density_min -0.467
_refine_diff_density_rms 0.084
_refine_ls_extinction_method none
_refine_ls_goodness_of_fit_ref 1.101
_refine_ls_hydrogen_treatment constr
_refine_ls_matrix_type full
_refine_ls_number_parameters 304
_refine_ls_number_reflns 4297
_refine_ls_number_restraints 7
_refine_ls_restrained_S_all 1.100
_refine_ls_R_factor_all 0.0640
_refine_ls_R_factor_gt 0.0584
_refine_ls_shift/su_max 0.001
_refine_ls_shift/su_mean 0.000
_refine_ls_structure_factor_coef Fsqd
_refine_ls_weighting_details 'calc w=1/[\s^2^(Fo^2^)+(0.0766P)^2^+9.5187P] where P=(Fo^2^+2Fc^2^)/3'
_refine_ls_weighting_scheme calc
_refine_ls_wR_factor_gt 0.1486
_refine_ls_wR_factor_ref 0.1535
_reflns_number_gt 3927
_reflns_number_total 4297
_reflns_threshold_expression >2sigma(I)
_cod_data_source_file c5dt00067j2.cif
_cod_data_source_block 1e
_cod_depositor_comments
;
The following automatic conversions were performed:

'_symmetry_cell_setting' value 'Tetragonal' changed to 'tetragonal'
according to
/usr/data/users/saulius/crontab/automatic-downloads/rss-feeds/RSC/lib/dictionaries/cif_core.dic
dictionary named 'cif_core.dic' version 2.4.2 from 2011-04-26.

Automatic conversion script
Id: cif_fix_values 3008 2015-01-20 13:52:24Z robertas 

 Adding full bibliography for 7034145--7034149.cif.
;
_cod_original_cell_volume 4872.2(14)
_cod_original_sg_symbol_H-M P4(2)/n
_cod_database_code 7034145

loop_
_symmetry_equiv_pos_as_xyz
'x, y, z'
'-x+1/2, -y+1/2, z'
'-y, x+1/2, z+1/2'
'y+1/2, -x, z+1/2'
'-x, -y, -z'
'x-1/2, y-1/2, -z'
'y, -x-1/2, -z-1/2'
'-y-1/2, x, -z-1/2'

loop_
_atom_site_label
_atom_site_type_symbol
_atom_site_fract_x
_atom_site_fract_y
_atom_site_fract_z
_atom_site_U_iso_or_equiv
_atom_site_adp_type
_atom_site_occupancy
_atom_site_symmetry_multiplicity
_atom_site_calc_flag
_atom_site_refinement_flags
_atom_site_disorder_assembly
_atom_site_disorder_group
Ni1 Ni 0.04666(2) 0.56906(2) 0.03309(5) 0.03262(19) Uani 1 1 d . . .
S1 S 0.14789(5) 0.58506(5) 0.12238(11) 0.0415(3) Uani 1 1 d . . .
S2 S 0.09723(6) 0.58182(5) -0.15754(11) 0.0436(3) Uani 1 1 d . . .
S3 S -0.01080(5) 0.58599(5) 0.21733(10) 0.0394(3) Uani 1 1 d . . .
S4 S -0.05403(5) 0.54668(5) -0.05742(10) 0.0359(3) Uani 1 1 d . . .
N1 N 0.03268(16) 0.66746(16) 0.0167(3) 0.0381(8) Uani 1 1 d . . .
C1 C 0.1911(2) 0.61934(19) 0.0040(5) 0.0416(10) Uani 1 1 d . . .
C2 C 0.2498(2) 0.6505(2) 0.0275(5) 0.0517(13) Uani 1 1 d . . .
H2 H 0.2644 0.6538 0.1081 0.062 Uiso 1 1 calc R . .
C3 C 0.2860(2) 0.6758(2) -0.0624(6) 0.0596(15) Uani 1 1 d . . .
H3 H 0.3246 0.6974 -0.0428 0.071 Uiso 1 1 calc R . .
C4 C 0.2680(2) 0.6708(2) -0.1801(6) 0.0624(17) Uani 1 1 d . . .
H4 H 0.2947 0.6874 -0.2419 0.075 Uiso 1 1 calc R . .
C5 C 0.2103(2) 0.6412(2) -0.2088(5) 0.0526(13) Uani 1 1 d . . .
H5 H 0.1971 0.6375 -0.2901 0.063 Uiso 1 1 calc R . .
C6 C 0.1721(2) 0.61723(19) -0.1166(5) 0.0427(10) Uani 1 1 d . . .
C7 C 0.0513(2) 0.6538(2) -0.1957(4) 0.0492(11) Uani 1 1 d . . .
H7A H 0.0746 0.6780 -0.2582 0.059 Uiso 1 1 calc R . .
H7B H 0.0096 0.6408 -0.2298 0.059 Uiso 1 1 calc R . .
C8 C 0.0398(2) 0.6967(2) -0.0898(5) 0.0449(11) Uani 1 1 d . . .
C9 C 0.0332(2) 0.7632(2) -0.1004(6) 0.0578(14) Uani 1 1 d . . .
H9 H 0.0392 0.7835 -0.1759 0.069 Uiso 1 1 calc R . .
C10 C 0.0174(2) 0.7998(2) 0.0022(6) 0.0600(15) Uani 1 1 d . . .
C11 C 0.0104(2) 0.7685(2) 0.1081(5) 0.0519(12) Uani 1 1 d . . .
H11 H -0.0002 0.7918 0.1786 0.062 Uiso 1 1 calc R . .
C12 C 0.0185(2) 0.7030(2) 0.1142(5) 0.0441(11) Uani 1 1 d . . .
C13 C 0.0086(3) 0.8732(3) -0.0054(7) 0.0763(18) Uani 1 1 d . . .
H13 H -0.0104 0.8858 0.0734 0.092 Uiso 1 1 calc R . .
C14 C -0.0424(3) 0.8897(3) -0.0994(6) 0.0713(16) Uani 1 1 d . . .
H14A H -0.0498 0.9360 -0.0994 0.107 Uiso 1 1 calc R . .
H14B H -0.0823 0.8675 -0.0798 0.107 Uiso 1 1 calc R . .
H14C H -0.0277 0.8763 -0.1790 0.107 Uiso 1 1 calc R . .
C15 C 0.0658(3) 0.9071(3) -0.0131(7) 0.080(2) Uani 1 1 d . . .
H15A H 0.0939 0.8946 0.0533 0.121 Uiso 1 1 calc R . .
H15B H 0.0570 0.9530 -0.0084 0.121 Uiso 1 1 calc R . .
H15C H 0.0868 0.8974 -0.0897 0.121 Uiso 1 1 calc R . .
C16 C 0.0137(2) 0.6687(2) 0.2320(4) 0.0441(11) Uani 1 1 d . . .
H16A H -0.0174 0.6914 0.2836 0.053 Uiso 1 1 calc R . .
H16B H 0.0558 0.6702 0.2725 0.053 Uiso 1 1 calc R . .
C17 C -0.09127(19) 0.59442(19) 0.1661(4) 0.0380(9) Uani 1 1 d . . .
C18 C -0.1370(2) 0.6193(2) 0.2449(5) 0.0479(11) Uani 1 1 d . . .
H18 H -0.1244 0.6330 0.3227 0.057 Uiso 1 1 calc R . .
C19 C -0.2008(2) 0.6241(2) 0.2106(5) 0.0553(13) Uani 1 1 d . . .
H19 H -0.2314 0.6430 0.2628 0.066 Uiso 1 1 calc R . .
C20 C -0.2187(2) 0.6012(2) 0.1005(6) 0.0571(13) Uani 1 1 d . . .
H20 H -0.2623 0.6037 0.0770 0.069 Uiso 1 1 calc R . .
C21 C -0.1744(2) 0.5745(2) 0.0226(5) 0.0480(11) Uani 1 1 d . . .
H21 H -0.1884 0.5570 -0.0515 0.058 Uiso 1 1 calc R . .
C22 C -0.10893(19) 0.57306(19) 0.0517(4) 0.0374(10) Uani 1 1 d . . .
Cl1 Cl 0.9010(2) 0.7243(2) 0.7167(4) 0.0703(19) Uani 0.449(13) 1 d PD A 1
Cl2 Cl 0.8616(5) 0.7425(3) 0.9596(6) 0.107(3) Uani 0.449(13) 1 d PD A 1
C23 C 0.867(4) 0.6938(7) 0.840(3) 0.129(4) Uani 0.449(13) 1 d PD A 1
H23A H 0.8921 0.6556 0.8645 0.154 Uiso 0.449(13) 1 calc PR A 1
H23B H 0.8237 0.6791 0.8191 0.154 Uiso 0.449(13) 1 calc PR A 1
Cl1' Cl 0.8881(7) 0.7255(6) 0.7286(9) 0.256(7) Uani 0.551(13) 1 d PD A 2
Cl2' Cl 0.8176(5) 0.7551(2) 0.9424(6) 0.139(3) Uani 0.551(13) 1 d PD A 2
C23' C 0.863(3) 0.7032(7) 0.865(3) 0.129(4) Uani 0.551(13) 1 d PD A 2
H23C H 0.9012 0.6932 0.9140 0.154 Uiso 0.551(13) 1 calc PR A 2
H23D H 0.8385 0.6630 0.8557 0.154 Uiso 0.551(13) 1 calc PR A 2

loop_
_atom_site_aniso_label
_atom_site_aniso_U_11
_atom_site_aniso_U_22
_atom_site_aniso_U_33
_atom_site_aniso_U_23
_atom_site_aniso_U_13
_atom_site_aniso_U_12
Ni1 0.0295(3) 0.0266(3) 0.0417(4) 0.0008(2) -0.0031(2) -0.00336(19)
S1 0.0322(5) 0.0389(6) 0.0534(7) -0.0014(5) -0.0070(5) -0.0060(4)
S2 0.0475(6) 0.0377(6) 0.0457(6) 0.0012(5) 0.0036(5) -0.0033(5)
S3 0.0372(6) 0.0373(6) 0.0437(6) -0.0016(5) -0.0021(5) -0.0036(4)
S4 0.0321(5) 0.0301(5) 0.0454(6) 0.0005(4) -0.0056(4) -0.0023(4)
N1 0.0334(18) 0.0277(17) 0.053(2) 0.0060(16) -0.0005(16) -0.0024(14)
C1 0.034(2) 0.024(2) 0.067(3) 0.001(2) 0.005(2) -0.0003(16)
C2 0.032(2) 0.036(2) 0.087(4) -0.001(2) 0.001(2) 0.0001(19)
C3 0.037(3) 0.036(3) 0.106(5) 0.006(3) 0.012(3) -0.001(2)
C4 0.048(3) 0.032(2) 0.107(5) 0.014(3) 0.037(3) 0.008(2)
C5 0.051(3) 0.033(2) 0.073(3) 0.003(2) 0.018(3) 0.016(2)
C6 0.039(2) 0.025(2) 0.064(3) 0.002(2) 0.011(2) 0.0036(17)
C7 0.048(3) 0.049(3) 0.051(3) 0.018(2) 0.001(2) -0.003(2)
C8 0.035(2) 0.037(2) 0.063(3) 0.009(2) -0.004(2) -0.0057(18)
C9 0.041(3) 0.045(3) 0.087(4) 0.030(3) -0.012(3) -0.007(2)
C10 0.043(3) 0.034(3) 0.103(5) -0.010(3) -0.012(3) 0.000(2)
C11 0.042(3) 0.037(2) 0.077(4) 0.000(2) -0.010(2) -0.0005(19)
C12 0.029(2) 0.033(2) 0.070(3) -0.008(2) -0.007(2) -0.0039(17)
C13 0.068(4) 0.046(3) 0.115(5) 0.013(3) -0.015(4) 0.012(3)
C14 0.083(4) 0.048(3) 0.083(4) 0.010(3) -0.012(3) 0.014(3)
C15 0.100(5) 0.035(3) 0.106(5) 0.016(3) -0.024(4) -0.010(3)
C16 0.040(2) 0.040(2) 0.052(3) -0.012(2) 0.001(2) -0.0061(19)
C17 0.034(2) 0.032(2) 0.049(3) 0.0038(19) 0.0029(19) -0.0038(17)
C18 0.049(3) 0.036(2) 0.059(3) -0.002(2) 0.011(2) -0.008(2)
C19 0.041(3) 0.051(3) 0.074(4) -0.004(3) 0.020(3) -0.002(2)
C20 0.035(2) 0.053(3) 0.084(4) 0.006(3) 0.006(3) 0.001(2)
C21 0.039(2) 0.044(3) 0.060(3) 0.003(2) -0.004(2) -0.004(2)
C22 0.031(2) 0.027(2) 0.054(3) 0.0059(18) 0.0000(19) 0.0000(16)
Cl1 0.079(3) 0.055(2) 0.077(3) 0.043(2) -0.040(2) -0.0294(18)
Cl2 0.100(6) 0.085(4) 0.135(5) 0.023(3) -0.019(3) -0.033(4)
C23 0.113(11) 0.111(9) 0.162(15) 0.057(9) 0.016(11) -0.024(10)
Cl1' 0.322(16) 0.225(12) 0.220(12) 0.078(10) -0.091(11) -0.057(10)
Cl2' 0.124(6) 0.099(3) 0.193(6) 0.053(3) -0.031(4) 0.010(3)
C23' 0.113(11) 0.111(9) 0.162(15) 0.057(9) 0.016(11) -0.024(10)

loop_
_atom_type_symbol
_atom_type_description
_atom_type_scat_dispersion_real
_atom_type_scat_dispersion_imag
_atom_type_scat_source
C C 0.0033 0.0016 'International Tables Vol C Tables 4.2.6.8 and 6.1.1.4'
H H 0.0000 0.0000 'International Tables Vol C Tables 4.2.6.8 and 6.1.1.4'
N N 0.0061 0.0033 'International Tables Vol C Tables 4.2.6.8 and 6.1.1.4'
S S 0.1246 0.1234 'International Tables Vol C Tables 4.2.6.8 and 6.1.1.4'
Cl Cl 0.1484 0.1585 'International Tables Vol C Tables 4.2.6.8 and 6.1.1.4'
Ni Ni 0.3393 1.1124 'International Tables Vol C Tables 4.2.6.8 and 6.1.1.4'

loop_
_geom_angle_atom_site_label_1
_geom_angle_atom_site_label_2
_geom_angle_atom_site_label_3
_geom_angle
_geom_angle_site_symmetry_3
N1 Ni1 S1 91.30(10) .
N1 Ni1 S4 91.89(10) .
S1 Ni1 S4 176.78(4) .
N1 Ni1 S2 82.76(11) .
S1 Ni1 S2 87.78(5) .
S4 Ni1 S2 92.15(4) .
N1 Ni1 S3 81.91(11) .
S1 Ni1 S3 93.90(4) .
S4 Ni1 S3 87.02(4) .
S2 Ni1 S3 164.61(4) .
N1 Ni1 S4 175.38(10) 5_565
S1 Ni1 S4 92.14(4) 5_565
S4 Ni1 S4 84.71(4) 5_565
S2 Ni1 S4 100.47(4) 5_565
S3 Ni1 S4 94.76(4) 5_565
C1 S1 Ni1 101.73(16) .
C6 S2 C7 100.2(2) .
C6 S2 Ni1 101.98(17) .
C7 S2 Ni1 93.76(16) .
C17 S3 C16 101.6(2) .
C17 S3 Ni1 102.31(15) .
C16 S3 Ni1 94.36(16) .
C22 S4 Ni1 102.90(15) .
C22 S4 Ni1 106.00(14) 5_565
Ni1 S4 Ni1 95.28(4) 5_565
C8 N1 C12 119.0(4) .
C8 N1 Ni1 120.7(3) .
C12 N1 Ni1 120.2(3) .
C6 C1 C2 116.0(4) .
C6 C1 S1 124.2(3) .
C2 C1 S1 119.8(4) .
C3 C2 C1 121.7(6) .
C3 C2 H2 119.1 .
C1 C2 H2 119.1 .
C2 C3 C4 121.5(5) .
C2 C3 H3 119.3 .
C4 C3 H3 119.3 .
C3 C4 C5 119.4(5) .
C3 C4 H4 120.3 .
C5 C4 H4 120.3 .
C6 C5 C4 119.2(5) .
C6 C5 H5 120.4 .
C4 C5 H5 120.4 .
C5 C6 C1 122.1(4) .
C5 C6 S2 117.6(4) .
C1 C6 S2 120.3(3) .
C8 C7 S2 113.1(3) .
C8 C7 H7A 109.0 .
S2 C7 H7A 109.0 .
C8 C7 H7B 109.0 .
S2 C7 H7B 109.0 .
H7A C7 H7B 107.8 .
N1 C8 C9 121.0(5) .
N1 C8 C7 116.1(4) .
C9 C8 C7 122.9(5) .
C8 C9 C10 119.5(5) .
C8 C9 H9 120.3 .
C10 C9 H9 120.3 .
C11 C10 C9 117.8(4) .
C11 C10 C13 120.9(6) .
C9 C10 C13 121.4(6) .
C10 C11 C12 120.5(5) .
C10 C11 H11 119.7 .
C12 C11 H11 119.7 .
N1 C12 C11 122.2(5) .
N1 C12 C16 117.2(4) .
C11 C12 C16 120.6(5) .
C15 C13 C14 116.2(6) .
C15 C13 C10 114.0(5) .
C14 C13 C10 110.1(5) .
C15 C13 H13 105.2 .
C14 C13 H13 105.2 .
C10 C13 H13 105.2 .
C13 C14 H14A 109.5 .
C13 C14 H14B 109.5 .
H14A C14 H14B 109.5 .
C13 C14 H14C 109.5 .
H14A C14 H14C 109.5 .
H14B C14 H14C 109.5 .
C13 C15 H15A 109.5 .
C13 C15 H15B 109.5 .
H15A C15 H15B 109.5 .
C13 C15 H15C 109.5 .
H15A C15 H15C 109.5 .
H15B C15 H15C 109.5 .
C12 C16 S3 113.4(3) .
C12 C16 H16A 108.9 .
S3 C16 H16A 108.9 .
C12 C16 H16B 108.9 .
S3 C16 H16B 108.9 .
H16A C16 H16B 107.7 .
C18 C17 C22 120.6(4) .
C18 C17 S3 118.8(4) .
C22 C17 S3 120.5(3) .
C19 C18 C17 120.7(5) .
C19 C18 H18 119.6 .
C17 C18 H18 119.6 .
C20 C19 C18 118.8(5) .
C20 C19 H19 120.6 .
C18 C19 H19 120.6 .
C19 C20 C21 121.3(5) .
C19 C20 H20 119.4 .
C21 C20 H20 119.4 .
C20 C21 C22 121.0(5) .
C20 C21 H21 119.5 .
C22 C21 H21 119.5 .
C17 C22 C21 117.3(4) .
C17 C22 S4 123.8(3) .
C21 C22 S4 118.9(4) .
Cl1 C23 Cl2 116.7(17) .
Cl1 C23 H23A 108.1 .
Cl2 C23 H23A 108.1 .
Cl1 C23 H23B 108.1 .
Cl2 C23 H23B 108.1 .
H23A C23 H23B 107.3 .
Cl1' C23' Cl2' 117.6(16) .
Cl1' C23' H23C 107.9 .
Cl2' C23' H23C 107.9 .
Cl1' C23' H23D 107.9 .
Cl2' C23' H23D 107.9 .
H23C C23' H23D 107.2 .

loop_
_geom_bond_atom_site_label_1
_geom_bond_atom_site_label_2
_geom_bond_distance
_geom_bond_site_symmetry_2
Ni1 N1 2.087(3) .
Ni1 S1 2.3631(12) .
Ni1 S4 2.3812(11) .
Ni1 S2 2.3868(13) .
Ni1 S3 2.4039(13) .
Ni1 S4 2.4409(11) 5_565
S1 C1 1.751(5) .
S2 C6 1.791(5) .
S2 C7 1.835(5) .
S3 C17 1.786(4) .
S3 C16 1.812(4) .
S4 C22 1.760(4) .
S4 Ni1 2.4409(11) 5_565
N1 C8 1.342(6) .
N1 C12 1.348(6) .
C1 C6 1.401(7) .
C1 C2 1.415(6) .
C2 C3 1.362(8) .
C2 H2 0.9500 .
C3 C4 1.368(9) .
C3 H3 0.9500 .
C4 C5 1.394(8) .
C4 H4 0.9500 .
C5 C6 1.394(7) .
C5 H5 0.9500 .
C7 C8 1.501(7) .
C7 H7A 0.9900 .
C7 H7B 0.9900 .
C8 C9 1.403(6) .
C9 C10 1.414(8) .
C9 H9 0.9500 .
C10 C11 1.357(8) .
C10 C13 1.548(7) .
C11 C12 1.383(6) .
C11 H11 0.9500 .
C12 C16 1.498(7) .
C13 C15 1.393(8) .
C13 C14 1.535(8) .
C13 H13 1.0000 .
C14 H14A 0.9800 .
C14 H14B 0.9800 .
C14 H14C 0.9800 .
C15 H15A 0.9800 .
C15 H15B 0.9800 .
C15 H15C 0.9800 .
C16 H16A 0.9900 .
C16 H16B 0.9900 .
C17 C18 1.399(6) .
C17 C22 1.400(6) .
C18 C19 1.391(7) .
C18 H18 0.9500 .
C19 C20 1.368(8) .
C19 H19 0.9500 .
C20 C21 1.387(7) .
C20 H20 0.9500 .
C21 C22 1.407(6) .
C21 H21 0.9500 .
Cl1 C23 1.672(15) .
Cl2 C23 1.680(16) .
C23 H23A 0.9900 .
C23 H23B 0.9900 .
Cl1' C23' 1.672(14) .
Cl2' C23' 1.681(16) .
C23' H23C 0.9900 .
C23' H23D 0.9900 .

loop_
_geom_torsion_atom_site_label_1
_geom_torsion_atom_site_label_2
_geom_torsion_atom_site_label_3
_geom_torsion_atom_site_label_4
_geom_torsion
_geom_torsion_site_symmetry_1
_geom_torsion_site_symmetry_4
N1 Ni1 S1 C1 -65.76(18) . .
S4 Ni1 S1 C1 105.7(8) . .
S2 Ni1 S1 C1 16.94(15) . .
S3 Ni1 S1 C1 -147.74(15) . .
S4 Ni1 S1 C1 117.34(15) 5_565 .
N1 Ni1 S2 C6 75.86(17) . .
S1 Ni1 S2 C6 -15.73(14) . .
S4 Ni1 S2 C6 167.49(14) . .
S3 Ni1 S2 C6 80.9(2) . .
S4 Ni1 S2 C6 -107.49(14) 5_565 .
N1 Ni1 S2 C7 -25.42(19) . .
S1 Ni1 S2 C7 -117.01(17) . .
S4 Ni1 S2 C7 66.21(17) . .
S3 Ni1 S2 C7 -20.4(2) . .
S4 Ni1 S2 C7 151.23(17) 5_565 .
N1 Ni1 S3 C17 76.41(17) . .
S1 Ni1 S3 C17 167.17(14) . .
S4 Ni1 S3 C17 -15.92(14) . .
S2 Ni1 S3 C17 71.3(2) . .
S4 Ni1 S3 C17 -100.36(14) 5_565 .
N1 Ni1 S3 C16 -26.49(18) . .
S1 Ni1 S3 C16 64.27(16) . .
S4 Ni1 S3 C16 -118.82(16) . .
S2 Ni1 S3 C16 -31.6(2) . .
S4 Ni1 S3 C16 156.74(16) 5_565 .
N1 Ni1 S4 C22 -69.10(17) . .
S1 Ni1 S4 C22 119.5(8) . .
S2 Ni1 S4 C22 -151.92(14) . .
S3 Ni1 S4 C22 12.70(14) . .
S4 Ni1 S4 C22 107.76(14) 5_565 .
N1 Ni1 S4 Ni1 -176.86(11) . 5_565
S1 Ni1 S4 Ni1 11.7(8) . 5_565
S2 Ni1 S4 Ni1 100.32(4) . 5_565
S3 Ni1 S4 Ni1 -95.06(4) . 5_565
S4 Ni1 S4 Ni1 0.0 5_565 5_565
S1 Ni1 N1 C8 103.2(3) . .
S4 Ni1 N1 C8 -76.4(3) . .
S2 Ni1 N1 C8 15.6(3) . .
S3 Ni1 N1 C8 -163.1(3) . .
S4 Ni1 N1 C8 -118.9(13) 5_565 .
S1 Ni1 N1 C12 -74.5(3) . .
S4 Ni1 N1 C12 106.0(3) . .
S2 Ni1 N1 C12 -162.1(3) . .
S3 Ni1 N1 C12 19.3(3) . .
S4 Ni1 N1 C12 63.5(15) 5_565 .
Ni1 S1 C1 C6 -16.5(4) . .
Ni1 S1 C1 C2 164.8(3) . .
C6 C1 C2 C3 -1.0(6) . .
S1 C1 C2 C3 177.7(4) . .
C1 C2 C3 C4 -1.8(7) . .
C2 C3 C4 C5 2.4(7) . .
C3 C4 C5 C6 -0.1(7) . .
C4 C5 C6 C1 -2.9(6) . .
C4 C5 C6 S2 178.1(3) . .
C2 C1 C6 C5 3.4(6) . .
S1 C1 C6 C5 -175.3(3) . .
C2 C1 C6 S2 -177.7(3) . .
S1 C1 C6 S2 3.7(5) . .
C7 S2 C6 C5 -73.5(4) . .
Ni1 S2 C6 C5 -169.6(3) . .
C7 S2 C6 C1 107.5(4) . .
Ni1 S2 C6 C1 11.4(4) . .
C6 S2 C7 C8 -65.4(4) . .
Ni1 S2 C7 C8 37.5(3) . .
C12 N1 C8 C9 0.4(6) . .
Ni1 N1 C8 C9 -177.3(3) . .
C12 N1 C8 C7 -176.1(4) . .
Ni1 N1 C8 C7 6.2(5) . .
S2 C7 C8 N1 -33.1(5) . .
S2 C7 C8 C9 150.4(4) . .
N1 C8 C9 C10 -1.3(7) . .
C7 C8 C9 C10 175.0(4) . .
C8 C9 C10 C11 1.1(7) . .
C8 C9 C10 C13 -179.2(4) . .
C9 C10 C11 C12 0.0(7) . .
C13 C10 C11 C12 -179.8(4) . .
C8 N1 C12 C11 0.7(6) . .
Ni1 N1 C12 C11 178.4(3) . .
C8 N1 C12 C16 -177.5(4) . .
Ni1 N1 C12 C16 0.2(5) . .
C10 C11 C12 N1 -0.9(7) . .
C10 C11 C12 C16 177.2(4) . .
C11 C10 C13 C15 103.5(7) . .
C9 C10 C13 C15 -76.2(8) . .
C11 C10 C13 C14 -123.9(6) . .
C9 C10 C13 C14 56.3(7) . .
N1 C12 C16 S3 -28.6(5) . .
C11 C12 C16 S3 153.2(4) . .
C17 S3 C16 C12 -67.5(4) . .
Ni1 S3 C16 C12 36.0(3) . .
C16 S3 C17 C18 -68.5(4) . .
Ni1 S3 C17 C18 -165.6(3) . .
C16 S3 C17 C22 115.2(4) . .
Ni1 S3 C17 C22 18.0(4) . .
C22 C17 C18 C19 -0.9(7) . .
S3 C17 C18 C19 -177.2(4) . .
C17 C18 C19 C20 3.2(7) . .
C18 C19 C20 C21 -1.1(8) . .
C19 C20 C21 C22 -3.3(8) . .
C18 C17 C22 C21 -3.4(6) . .
S3 C17 C22 C21 172.9(3) . .
C18 C17 C22 S4 175.1(3) . .
S3 C17 C22 S4 -8.7(5) . .
C20 C21 C22 C17 5.5(6) . .
C20 C21 C22 S4 -173.1(4) . .
Ni1 S4 C22 C17 -6.2(4) . .
Ni1 S4 C22 C17 93.3(3) 5_565 .
Ni1 S4 C22 C21 172.2(3) . .
Ni1 S4 C22 C21 -88.3(3) 5_565 .
